data_4038799
loop_
_publ_author_name
'Iuliano, Veronica'
'Talotta, Carmen'
'Gaeta, Carmine'
'Hickey, Neal'
'Geremia, Silvano'
'Vatsouro, Ivan'
'Kovalev, Vladimir'
'Neri, Placido'

_publ_section_title
;
 Influence of <i>exo</i>-Adamantyl Groups and <i>endo</i>-OH Functions on
 the Threading of Calix[6]arene Macrocycle.
;
_journal_issue 19
_journal_name_full 'The Journal of organic chemistry'
_journal_page_first 12585
_journal_page_last 12593
_journal_paper_doi 10.1021/acs.joc.0c01769
_journal_volume 85
_journal_year 2020
_chemical_formula_moiety 'C108 H132 O6, 4(C H Cl3)'
_chemical_formula_sum 'C112 H136 Cl12 O6'
_chemical_formula_weight 2003.6
_space_group_IT_number 2
_space_group_name_Hall '-P 1'
_space_group_name_H-M_alt 'P -1'
_symmetry_cell_setting triclinic
_symmetry_Int_Tables_number 2
_symmetry_space_group_name_Hall '-P 1'
_symmetry_space_group_name_H-M 'P -1'
_atom_sites_solution_hydrogens geom
_atom_sites_solution_primary direct
_atom_sites_solution_secondary direct
_audit_conform_dict_location ftp://ftp.iucr.org/pub/cif_core.dic
_audit_conform_dict_name cif_core.dic
_audit_conform_dict_version 2.4.3
_audit_creation_date 2020-03-16T11:12:55-00:00
_audit_creation_method 'WinGX routine CIF_UPDATE'
_audit_update_record
;
2020-03-16 deposited with the CCDC.	2020-03-18 downloaded from the CCDC.
;
_cell_angle_alpha 62.331(11)
_cell_angle_beta 80.881(10)
_cell_angle_gamma 68.02(3)
_cell_formula_units_Z 1
_cell_length_a 12.338(2)
_cell_length_b 15.813(3)
_cell_length_c 15.8860(6)
_cell_measurement_reflns_used 44021
_cell_measurement_temperature 100(2)
_cell_measurement_theta_max 33.74
_cell_measurement_theta_min 1.45
_cell_measurement_wavelength 0.7
_cell_volume 2545.0(9)
_computing_cell_refinement 'XDS (Kabsch, 2020)'
_computing_data_collection 'Elettra XRD1 Data Collection SW'
_computing_data_reduction XDS
_computing_molecular_graphics 'ORTEP-3 for Windows (Farrugia, 2012)'
_computing_publication_material 'WinGX publication routines (Farrugia, 2012)'
_computing_structure_refinement 'SHELXL-2014/7 (Sheldrick, 2014)'
_computing_structure_solution 'SHELXT-2014 (Sheldrick, 2014)'
_diffrn_ambient_temperature 100(2)
_diffrn_measured_fraction_theta_full 0.923
_diffrn_measured_fraction_theta_max 0.898
_diffrn_measurement_device 'Area Detector'
_diffrn_measurement_device_type 'Dectris Pilatus 2M'
_diffrn_measurement_method 'Rotating Crystal'
_diffrn_radiation_probe x-ray
_diffrn_radiation_type Synchrotron
_diffrn_radiation_wavelength 0.7
_diffrn_reflns_av_R_equivalents 0.0278
_diffrn_reflns_av_unetI/netI 0.0248
_diffrn_reflns_Laue_measured_fraction_full 0.923
_diffrn_reflns_Laue_measured_fraction_max 0.898
_diffrn_reflns_limit_h_max 14
_diffrn_reflns_limit_h_min -14
_diffrn_reflns_limit_k_max 22
_diffrn_reflns_limit_k_min -22
_diffrn_reflns_limit_l_max 22
_diffrn_reflns_limit_l_min -22
_diffrn_reflns_number 48310
_diffrn_reflns_point_group_measured_fraction_full 0.923
_diffrn_reflns_point_group_measured_fraction_max 0.898
_diffrn_reflns_theta_full 24.835
_diffrn_reflns_theta_max 29.992
_diffrn_reflns_theta_min 1.426
_diffrn_standards_number 0
_exptl_absorpt_coefficient_mu 0.361
_exptl_absorpt_correction_type none
_exptl_crystal_colour Colourless
_exptl_crystal_density_diffrn 1.307
_exptl_crystal_density_method 'not measured'
_exptl_crystal_description 'Flat Rods'
_exptl_crystal_F_000 1060
_exptl_crystal_recrystallization_method 'Re-crystallisation from solvent: CHCl3 / CH3OH'
_exptl_crystal_size_max 0.2
_exptl_crystal_size_mid 0.1
_exptl_crystal_size_min 0.05
_refine_diff_density_max 0.798
_refine_diff_density_min -1.035
_refine_diff_density_rms 0.066
_refine_ls_extinction_coef 0.0097(10)
_refine_ls_extinction_expression Fc^*^=kFc[1+0.001xFc^2^\l^3^/sin(2\q)]^-1/4^
_refine_ls_extinction_method 'SHELXL-2014/7 (Sheldrick 2014'
_refine_ls_goodness_of_fit_ref 1.038
_refine_ls_hydrogen_treatment constr
_refine_ls_matrix_type full
_refine_ls_number_constraints 0
_refine_ls_number_parameters 590
_refine_ls_number_reflns 13952
_refine_ls_number_restraints 0
_refine_ls_restrained_S_all 1.038
_refine_ls_R_factor_all 0.0436
_refine_ls_R_factor_gt 0.042
_refine_ls_shift/su_max 0.001
_refine_ls_shift/su_mean 0
_refine_ls_structure_factor_coef Fsqd
_refine_ls_weighting_details 'w=1/[\s^2^(Fo^2^)+(0.0671P)^2^+1.3624P] where P=(Fo^2^+2Fc^2^)/3'
_refine_ls_weighting_scheme calc
_refine_ls_wR_factor_gt 0.1192
_refine_ls_wR_factor_ref 0.1208
_reflns_Friedel_coverage 0
_reflns_number_gt 13147
_reflns_number_total 13952
_reflns_threshold_expression 'I > 2\s(I)'
_cod_data_source_file jo0c01769_si_002.cif
_cod_data_source_block shelx
_cod_depositor_comments 'Adding full bibliography for 4038798--4038799.cif.'
_cod_original_cell_volume 2544.9(9)
_cod_database_code 4038799

loop_
_symmetry_equiv_pos_as_xyz
'x, y, z'
'-x, -y, -z'

loop_
_atom_site_label
_atom_site_type_symbol
_atom_site_fract_x
_atom_site_fract_y
_atom_site_fract_z
_atom_site_U_iso_or_equiv
_atom_site_adp_type
_atom_site_occupancy
_atom_site_site_symmetry_order
_atom_site_calc_flag
_atom_site_refinement_flags_posn
_atom_site_refinement_flags_adp
_atom_site_refinement_flags_occupancy
_atom_site_disorder_assembly
_atom_site_disorder_group
O101 O 0.18595(8) 0.94553(6) 0.48487(6) 0.01757(16) Uani 1 1 d . . . . .
C101 C 0.40944(10) 0.79950(7) 0.72182(7) 0.01353(19) Uani 1 1 d . . . . .
C102 C 0.29676(10) 0.86603(8) 0.72100(7) 0.01391(19) Uani 1 1 d . . . . .
H102 H 0.2704 0.8775 0.7755 0.017 Uiso 1 1 calc R U . . .
C103 C 0.22099(10) 0.91665(7) 0.64192(7) 0.01327(19) Uani 1 1 d . . . . .
C104 C 0.26043(10) 0.89779(7) 0.56310(7) 0.01293(18) Uani 1 1 d . . . . .
C105 C 0.37069(10) 0.82633(8) 0.56348(7) 0.01313(18) Uani 1 1 d . . . . .
C106 C 0.44387(10) 0.78031(8) 0.64220(7) 0.01441(19) Uani 1 1 d . . . . .
H106 H 0.52 0.7342 0.642 0.017 Uiso 1 1 calc R U . . .
C107 C 0.49520(10) 0.74525(8) 0.80537(7) 0.01416(19) Uani 1 1 d . . . . .
C108 C 0.44553(11) 0.77553(9) 0.88631(8) 0.0179(2) Uani 1 1 d . . . . .
H10A H 0.3732 0.7591 0.9096 0.022 Uiso 1 1 calc R U . . .
H10B H 0.4252 0.8498 0.862 0.022 Uiso 1 1 calc R U . . .
C109 C 0.52678(12) 0.62884(8) 0.84599(8) 0.0200(2) Uani 1 1 d . . . . .
H10C H 0.4552 0.6111 0.8688 0.024 Uiso 1 1 calc R U . . .
H10D H 0.56 0.6074 0.7952 0.024 Uiso 1 1 calc R U . . .
C110 C 0.60864(11) 0.77099(9) 0.77197(8) 0.0195(2) Uani 1 1 d . . . . .
H11A H 0.6425 0.7523 0.7196 0.023 Uiso 1 1 calc R U . . .
H11B H 0.59 0.8451 0.7474 0.023 Uiso 1 1 calc R U . . .
C111 C 0.53480(12) 0.71910(9) 0.96901(8) 0.0204(2) Uani 1 1 d . . . . .
H111 H 0.5006 0.7401 1.0207 0.024 Uiso 1 1 calc R U . . .
C112 C 0.56352(13) 0.60460(10) 1.00748(9) 0.0250(3) Uani 1 1 d . . . . .
H11C H 0.4915 0.5876 1.0307 0.03 Uiso 1 1 calc R U . . .
H11D H 0.6199 0.5675 1.0615 0.03 Uiso 1 1 calc R U . . .
C113 C 0.61604(13) 0.57234(9) 0.92855(9) 0.0245(3) Uani 1 1 d . . . . .
H113 H 0.6353 0.4974 0.9539 0.029 Uiso 1 1 calc R U . . .
C114 C 0.72735(12) 0.59859(11) 0.89224(10) 0.0270(3) Uani 1 1 d . . . . .
H11E H 0.7607 0.578 0.8409 0.032 Uiso 1 1 calc R U . . .
H11F H 0.7862 0.561 0.9446 0.032 Uiso 1 1 calc R U . . .
C115 C 0.69859(12) 0.71334(10) 0.85442(9) 0.0229(2) Uani 1 1 d . . . . .
H115 H 0.7714 0.7304 0.8313 0.027 Uiso 1 1 calc R U . . .
C116 C 0.64666(12) 0.74445(10) 0.93438(9) 0.0230(2) Uani 1 1 d . . . . .
H11G H 0.7039 0.7077 0.9877 0.028 Uiso 1 1 calc R U . . .
H11H H 0.6289 0.8183 0.9107 0.028 Uiso 1 1 calc R U . . .
C117 C 0.40309(10) 0.79636(8) 0.48229(7) 0.01495(19) Uani 1 1 d . . . . .
H11I H 0.3463 0.767 0.4796 0.018 Uiso 1 1 calc R U . . .
H11J H 0.3954 0.8586 0.4219 0.018 Uiso 1 1 calc R U . . .
C118 C 0.21277(12) 1.02881(9) 0.40732(8) 0.0238(3) Uani 1 1 d . . . . .
H11K H 0.2917 1.0038 0.3853 0.036 Uiso 1 1 calc R U . . .
H11L H 0.2087 1.0791 0.4285 0.036 Uiso 1 1 calc R U . . .
H11M H 0.1562 1.0605 0.3552 0.036 Uiso 1 1 calc R U . . .
O201 O 0.59601(8) 0.85314(6) 0.37211(6) 0.01780(16) Uani 1 1 d . . . . .
C201 C 0.66047(10) 0.54582(8) 0.56086(7) 0.01377(19) Uani 1 1 d . . . . .
C202 C 0.54925(10) 0.61855(8) 0.55213(7) 0.01435(19) Uani 1 1 d . . . . .
H202 H 0.4883 0.5973 0.5904 0.017 Uiso 1 1 calc R U . . .
C203 C 0.52459(10) 0.72112(8) 0.48931(7) 0.01347(19) Uani 1 1 d . . . . .
C204 C 0.61483(10) 0.75169(8) 0.43357(7) 0.01379(19) Uani 1 1 d . . . . .
C205 C 0.72488(10) 0.68063(8) 0.43487(7) 0.01350(19) Uani 1 1 d . . . . .
C206 C 0.74590(10) 0.57867(8) 0.49914(7) 0.01446(19) Uani 1 1 d . . . . .
H206 H 0.8208 0.53 0.5009 0.017 Uiso 1 1 calc R U . . .
C207 C 0.68465(10) 0.43655(8) 0.63658(7) 0.01379(19) Uani 1 1 d . . . . .
C208 C 0.66241(11) 0.43449(8) 0.73606(8) 0.0175(2) Uani 1 1 d . . . . .
H20A H 0.7147 0.4633 0.7469 0.021 Uiso 1 1 calc R U . . .
H20B H 0.5806 0.4772 0.739 0.021 Uiso 1 1 calc R U . . .
C209 C 0.60355(11) 0.38995(8) 0.62174(8) 0.0159(2) Uani 1 1 d . . . . .
H20C H 0.521 0.4323 0.6227 0.019 Uiso 1 1 calc R U . . .
H20D H 0.6181 0.3894 0.5589 0.019 Uiso 1 1 calc R U . . .
C210 C 0.81170(11) 0.36827(8) 0.63538(8) 0.0181(2) Uani 1 1 d . . . . .
H21A H 0.8279 0.3678 0.5725 0.022 Uiso 1 1 calc R U . . .
H21B H 0.8656 0.3962 0.6454 0.022 Uiso 1 1 calc R U . . .
C211 C 0.68460(12) 0.32534(9) 0.81425(8) 0.0200(2) Uani 1 1 d . . . . .
H211 H 0.6693 0.3257 0.8778 0.024 Uiso 1 1 calc R U . . .
C212 C 0.60242(12) 0.28186(9) 0.79733(8) 0.0202(2) Uani 1 1 d . . . . .
H21C H 0.5202 0.3238 0.8 0.024 Uiso 1 1 calc R U . . .
H21D H 0.6154 0.2118 0.8478 0.024 Uiso 1 1 calc R U . . .
C213 C 0.62507(11) 0.28101(8) 0.69987(8) 0.0181(2) Uani 1 1 d . . . . .
H213 H 0.5713 0.2524 0.6895 0.022 Uiso 1 1 calc R U . . .
C214 C 0.75225(12) 0.21481(9) 0.69719(9) 0.0213(2) Uani 1 1 d . . . . .
H21E H 0.7664 0.1444 0.7473 0.026 Uiso 1 1 calc R U . . .
H21F H 0.7678 0.213 0.6348 0.026 Uiso 1 1 calc R U . . .
C215 C 0.83382(11) 0.25911(9) 0.71317(9) 0.0205(2) Uani 1 1 d . . . . .
H215 H 0.9168 0.2165 0.7106 0.025 Uiso 1 1 calc R U . . .
C216 C 0.81185(12) 0.25939(9) 0.81086(9) 0.0232(2) Uani 1 1 d . . . . .
H21G H 0.8655 0.287 0.8217 0.028 Uiso 1 1 calc R U . . .
H21H H 0.8267 0.1891 0.8614 0.028 Uiso 1 1 calc R U . . .
C217 C 0.81994(10) 0.71440(8) 0.37076(7) 0.01483(19) Uani 1 1 d . . . . .
H21I H 0.7861 0.7658 0.3068 0.018 Uiso 1 1 calc R U . . .
H21J H 0.8802 0.6554 0.3642 0.018 Uiso 1 1 calc R U . . .
C218 C 0.58977(12) 0.91419(9) 0.41862(9) 0.0214(2) Uani 1 1 d . . . . .
H21K H 0.6559 0.8799 0.4634 0.032 Uiso 1 1 calc R U . . .
H21L H 0.5164 0.9235 0.4532 0.032 Uiso 1 1 calc R U . . .
H21M H 0.5928 0.9807 0.371 0.032 Uiso 1 1 calc R U . . .
O301 O 0.80548(7) 0.92558(6) 0.27792(5) 0.01552(15) Uani 1 1 d . . . . .
C301 C 0.99150(10) 0.73221(8) 0.53759(7) 0.01291(18) Uani 1 1 d . . . . .
C302 C 0.93759(10) 0.69693(8) 0.49666(7) 0.01361(19) Uani 1 1 d . . . . .
H302 H 0.9424 0.6278 0.529 0.016 Uiso 1 1 calc R U . . .
C303 C 0.87642(10) 0.75932(8) 0.40961(7) 0.01316(18) Uani 1 1 d . . . . .
C304 C 0.86829(9) 0.86106(8) 0.36337(7) 0.01271(18) Uani 1 1 d . . . . .
C305 C 0.91778(9) 0.90093(7) 0.40340(7) 0.01278(18) Uani 1 1 d . . . . .
C306 C 0.98080(10) 0.83544(8) 0.48900(7) 0.01354(19) Uani 1 1 d . . . . .
H306 H 1.0175 0.8614 0.5152 0.016 Uiso 1 1 calc R U . . .
C307 C 1.05942(10) 0.66279(8) 0.63203(7) 0.01336(19) Uani 1 1 d . . . . .
C308 C 1.06505(12) 0.55188(8) 0.67028(8) 0.0200(2) Uani 1 1 d . . . . .
H30A H 0.9848 0.5496 0.6799 0.024 Uiso 1 1 calc R U . . .
H30B H 1.1028 0.526 0.623 0.024 Uiso 1 1 calc R U . . .
C309 C 1.18539(11) 0.66318(9) 0.62037(8) 0.0205(2) Uani 1 1 d . . . . .
H30C H 1.1839 0.7337 0.5965 0.025 Uiso 1 1 calc R U . . .
H30D H 1.2254 0.6381 0.573 0.025 Uiso 1 1 calc R U . . .
C310 C 0.99961(11) 0.69958(9) 0.70778(8) 0.0205(2) Uani 1 1 d . . . . .
H31A H 0.9952 0.7706 0.6855 0.025 Uiso 1 1 calc R U . . .
H31B H 0.9189 0.6984 0.7169 0.025 Uiso 1 1 calc R U . . .
C311 C 1.13450(13) 0.48351(9) 0.76500(9) 0.0227(2) Uani 1 1 d . . . . .
H311 H 1.1375 0.4121 0.7879 0.027 Uiso 1 1 calc R U . . .
C312 C 1.25822(12) 0.48619(10) 0.75027(9) 0.0255(3) Uani 1 1 d . . . . .
H31C H 1.2975 0.4611 0.7027 0.031 Uiso 1 1 calc R U . . .
H31D H 1.3035 0.4413 0.8108 0.031 Uiso 1 1 calc R U . . .
C313 C 1.25393(12) 0.59542(10) 0.71565(9) 0.0237(2) Uani 1 1 d . . . . .
H313 H 1.3352 0.5973 0.7066 0.028 Uiso 1 1 calc R U . . .
C314 C 1.19149(14) 0.63523(10) 0.78846(9) 0.0259(3) Uani 1 1 d . . . . .
H31E H 1.2356 0.593 0.8497 0.031 Uiso 1 1 calc R U . . .
H31F H 1.1882 0.7061 0.7654 0.031 Uiso 1 1 calc R U . . .
C315 C 1.06772(12) 0.63158(9) 0.80307(8) 0.0232(3) Uani 1 1 d . . . . .
H315 H 1.0276 0.6569 0.851 0.028 Uiso 1 1 calc R U . . .
C316 C 1.07308(13) 0.52197(10) 0.83844(8) 0.0244(3) Uani 1 1 d . . . . .
H31G H 1.1164 0.4781 0.8999 0.029 Uiso 1 1 calc R U . . .
H31H H 0.993 0.5193 0.8483 0.029 Uiso 1 1 calc R U . . .
C317 C 0.90283(10) 1.01305(8) 0.35564(7) 0.01448(19) Uani 1 1 d . . . . .
H31I H 0.9263 1.0324 0.2885 0.017 Uiso 1 1 calc R U . . .
H31J H 0.9565 1.0236 0.3871 0.017 Uiso 1 1 calc R U . . .
C318 C 0.87501(12) 0.93031(10) 0.19604(8) 0.0242(3) Uani 1 1 d . . . . .
H31K H 0.8995 0.865 0.1935 0.036 Uiso 1 1 calc R U . . .
H31L H 0.9443 0.9448 0.1998 0.036 Uiso 1 1 calc R U . . .
H31M H 0.829 0.9844 0.1387 0.036 Uiso 1 1 calc R U . . .
C1A C 0.58350(12) 0.92728(9) 0.15779(8) 0.0220(2) Uani 1 1 d . . . . .
H1A H 0.6255 0.9236 0.209 0.026 Uiso 1 1 calc R U . . .
Cl1A Cl 0.63898(3) 0.80735(2) 0.15653(3) 0.02947(8) Uani 1 1 d . . . . .
Cl2A Cl 0.60961(3) 1.02053(2) 0.04743(2) 0.02620(8) Uani 1 1 d . . . . .
Cl3A Cl 0.43280(3) 0.96030(2) 0.18197(2) 0.02700(8) Uani 1 1 d . . . . .
C1B C 0.87054(17) 0.85943(12) -0.04401(10) 0.0331(3) Uani 1 1 d . . . . .
H1B H 0.7874 0.8769 -0.0236 0.04 Uiso 1 1 calc R U . . .
Cl1B Cl 0.87153(4) 0.88502(3) -0.16359(3) 0.03952(10) Uani 1 1 d . . . . .
Cl2B Cl 0.93180(7) 0.93638(5) -0.03082(4) 0.0657(2) Uani 1 1 d . . . . .
Cl3B Cl 0.94311(6) 0.73049(4) 0.02668(4) 0.06446(17) Uani 1 1 d . . . . .

loop_
_atom_site_aniso_label
_atom_site_aniso_U_11
_atom_site_aniso_U_22
_atom_site_aniso_U_33
_atom_site_aniso_U_23
_atom_site_aniso_U_13
_atom_site_aniso_U_12
O101 0.0160(4) 0.0182(4) 0.0133(3) -0.0044(3) -0.0041(3) -0.0022(3)
C101 0.0162(5) 0.0100(4) 0.0109(4) -0.0030(3) -0.0010(3) -0.0025(3)
C102 0.0164(5) 0.0105(4) 0.0113(4) -0.0032(3) 0.0002(3) -0.0030(3)
C103 0.0140(5) 0.0094(4) 0.0125(4) -0.0028(3) 0.0004(3) -0.0028(3)
C104 0.0131(5) 0.0107(4) 0.0115(4) -0.0028(3) -0.0013(3) -0.0025(3)
C105 0.0141(5) 0.0114(4) 0.0114(4) -0.0040(3) -0.0003(3) -0.0028(3)
C106 0.0149(5) 0.0126(4) 0.0124(4) -0.0050(3) -0.0011(3) -0.0014(3)
C107 0.0163(5) 0.0117(4) 0.0113(4) -0.0044(3) -0.0020(3) -0.0016(3)
C108 0.0201(6) 0.0176(5) 0.0125(4) -0.0065(4) -0.0011(4) -0.0025(4)
C109 0.0244(6) 0.0119(4) 0.0192(5) -0.0046(4) -0.0084(4) -0.0011(4)
C110 0.0192(6) 0.0241(5) 0.0153(5) -0.0083(4) 0.0003(4) -0.0079(4)
C111 0.0231(6) 0.0218(5) 0.0131(4) -0.0072(4) -0.0023(4) -0.0042(4)
C112 0.0301(7) 0.0209(5) 0.0152(5) -0.0007(4) -0.0075(4) -0.0060(5)
C113 0.0297(7) 0.0142(5) 0.0221(5) -0.0045(4) -0.0119(5) 0.0005(4)
C114 0.0206(6) 0.0292(6) 0.0275(6) -0.0163(5) -0.0092(5) 0.0042(5)
C115 0.0195(6) 0.0310(6) 0.0198(5) -0.0128(5) -0.0011(4) -0.0076(5)
C116 0.0261(7) 0.0261(6) 0.0194(5) -0.0117(4) -0.0031(4) -0.0081(5)
C117 0.0147(5) 0.0151(4) 0.0127(4) -0.0062(3) -0.0011(3) -0.0019(3)
C118 0.0237(6) 0.0186(5) 0.0128(5) -0.0005(4) -0.0006(4) 0.0017(4)
O201 0.0227(4) 0.0125(3) 0.0126(3) -0.0026(3) 0.0008(3) -0.0043(3)
C201 0.0157(5) 0.0123(4) 0.0128(4) -0.0061(3) 0.0003(3) -0.0036(3)
C202 0.0153(5) 0.0135(4) 0.0131(4) -0.0060(3) 0.0015(3) -0.0041(3)
C203 0.0145(5) 0.0131(4) 0.0114(4) -0.0055(3) -0.0006(3) -0.0029(3)
C204 0.0167(5) 0.0121(4) 0.0105(4) -0.0040(3) -0.0010(3) -0.0036(3)
C205 0.0151(5) 0.0147(4) 0.0114(4) -0.0065(3) 0.0012(3) -0.0053(3)
C206 0.0158(5) 0.0133(4) 0.0139(4) -0.0071(4) 0.0008(3) -0.0034(3)
C207 0.0154(5) 0.0116(4) 0.0123(4) -0.0054(3) 0.0006(3) -0.0025(3)
C208 0.0226(6) 0.0157(4) 0.0135(4) -0.0076(4) 0.0007(4) -0.0045(4)
C209 0.0187(6) 0.0133(4) 0.0141(4) -0.0051(4) -0.0007(4) -0.0047(4)
C210 0.0159(5) 0.0151(4) 0.0179(5) -0.0063(4) 0.0012(4) -0.0013(4)
C211 0.0257(6) 0.0181(5) 0.0125(4) -0.0062(4) -0.0001(4) -0.0043(4)
C212 0.0241(6) 0.0163(5) 0.0151(5) -0.0045(4) 0.0029(4) -0.0058(4)
C213 0.0225(6) 0.0135(4) 0.0163(5) -0.0054(4) 0.0000(4) -0.0054(4)
C214 0.0265(6) 0.0136(5) 0.0190(5) -0.0073(4) 0.0005(4) -0.0020(4)
C215 0.0185(6) 0.0153(5) 0.0195(5) -0.0055(4) -0.0005(4) 0.0003(4)
C216 0.0242(6) 0.0195(5) 0.0180(5) -0.0043(4) -0.0059(4) -0.0023(4)
C217 0.0166(5) 0.0159(4) 0.0123(4) -0.0068(3) 0.0022(3) -0.0060(4)
C218 0.0232(6) 0.0148(5) 0.0251(5) -0.0095(4) 0.0059(4) -0.0068(4)
O301 0.0154(4) 0.0151(3) 0.0098(3) -0.0023(3) -0.0013(3) -0.0024(3)
C301 0.0130(5) 0.0117(4) 0.0106(4) -0.0036(3) 0.0001(3) -0.0024(3)
C302 0.0143(5) 0.0118(4) 0.0120(4) -0.0039(3) 0.0003(3) -0.0035(3)
C303 0.0132(5) 0.0129(4) 0.0115(4) -0.0048(3) 0.0013(3) -0.0037(3)
C304 0.0121(5) 0.0120(4) 0.0098(4) -0.0033(3) 0.0003(3) -0.0018(3)
C305 0.0121(5) 0.0106(4) 0.0122(4) -0.0040(3) 0.0014(3) -0.0022(3)
C306 0.0137(5) 0.0118(4) 0.0127(4) -0.0045(3) 0.0000(3) -0.0030(3)
C307 0.0151(5) 0.0110(4) 0.0104(4) -0.0030(3) -0.0009(3) -0.0026(3)
C308 0.0270(6) 0.0126(4) 0.0161(5) -0.0021(4) -0.0056(4) -0.0057(4)
C309 0.0171(6) 0.0235(5) 0.0151(5) -0.0039(4) -0.0014(4) -0.0063(4)
C310 0.0216(6) 0.0182(5) 0.0140(5) -0.0072(4) -0.0020(4) 0.0020(4)
C311 0.0312(7) 0.0131(5) 0.0168(5) -0.0018(4) -0.0069(4) -0.0038(4)
C312 0.0242(7) 0.0217(5) 0.0192(5) -0.0080(4) -0.0061(4) 0.0050(4)
C313 0.0176(6) 0.0273(6) 0.0190(5) -0.0047(4) -0.0038(4) -0.0059(4)
C314 0.0348(8) 0.0207(5) 0.0200(5) -0.0060(4) -0.0109(5) -0.0067(5)
C315 0.0279(7) 0.0204(5) 0.0132(5) -0.0074(4) -0.0031(4) 0.0015(4)
C316 0.0258(7) 0.0237(6) 0.0133(5) -0.0012(4) -0.0009(4) -0.0063(5)
C317 0.0138(5) 0.0107(4) 0.0144(4) -0.0034(3) 0.0015(3) -0.0029(3)
C318 0.0233(6) 0.0285(6) 0.0101(4) -0.0036(4) 0.0014(4) -0.0047(5)
C1A 0.0277(7) 0.0194(5) 0.0166(5) -0.0066(4) -0.0015(4) -0.0068(4)
Cl1A 0.03390(19) 0.02119(14) 0.03147(16) -0.01158(12) -0.00350(12) -0.00600(12)
Cl2A 0.03599(19) 0.02545(14) 0.01738(13) -0.00740(11) 0.00069(11) -0.01356(12)
Cl3A 0.02828(18) 0.02513(14) 0.02126(14) -0.00695(11) -0.00029(11) -0.00668(11)
C1B 0.0472(10) 0.0323(7) 0.0228(6) -0.0103(5) 0.0087(6) -0.0224(6)
Cl1B 0.0489(3) 0.0476(2) 0.02611(17) -0.01765(15) 0.00456(15) -0.02052(18)
Cl2B 0.1159(6) 0.0881(4) 0.0403(2) -0.0405(3) 0.0331(3) -0.0807(4)
Cl3B 0.0723(4) 0.0423(3) 0.0496(3) 0.0093(2) -0.0125(3) -0.0228(2)

loop_
_atom_type_symbol
_atom_type_description
_atom_type_scat_dispersion_real
_atom_type_scat_dispersion_imag
_atom_type_scat_source
C C 0.003 0.0016 'International Tables Vol C Tables 4.2.6.8 and 6.1.1.4'
H H 0 0 'International Tables Vol C Tables 4.2.6.8 and 6.1.1.4'
O O 0.0105 0.0059 'International Tables Vol C Tables 4.2.6.8 and 6.1.1.4'
Cl Cl 0.1456 0.155 'International Tables Vol C Tables 4.2.6.8 and 6.1.1.4'

loop_
_geom_angle_atom_site_label_1
_geom_angle_atom_site_label_2
_geom_angle_atom_site_label_3
_geom_angle
_geom_angle_site_symmetry_1
_geom_angle_site_symmetry_3
_geom_angle_publ_flag
C104 O101 C118 113.21(10) . . ?
C102 C101 C106 117.70(10) . . ?
C102 C101 C107 123.41(9) . . ?
C106 C101 C107 118.88(10) . . ?
C101 C102 C103 121.94(10) . . ?
C101 C102 H102 119 . . ?
C103 C102 H102 119 . . ?
C104 C103 C102 118.30(10) . . ?
C104 C103 C317 121.10(10) . 2_676 ?
C102 C103 C317 120.55(9) . 2_676 ?
O101 C104 C103 119.20(10) . . ?
O101 C104 C105 119.20(9) . . ?
C103 C104 C105 121.45(10) . . ?
C106 C105 C104 118.07(10) . . ?
C106 C105 C117 122.06(10) . . ?
C104 C105 C117 119.73(9) . . ?
C105 C106 C101 122.35(10) . . ?
C105 C106 H106 118.8 . . ?
C101 C106 H106 118.8 . . ?
C101 C107 C108 112.68(9) . . ?
C101 C107 C109 109.62(9) . . ?
C108 C107 C109 108.05(9) . . ?
C101 C107 C110 109.99(9) . . ?
C108 C107 C110 107.77(10) . . ?
C109 C107 C110 108.62(10) . . ?
C107 C108 C111 110.94(10) . . ?
C107 C108 H10A 109.5 . . ?
C111 C108 H10A 109.5 . . ?
C107 C108 H10B 109.5 . . ?
C111 C108 H10B 109.5 . . ?
H10A C108 H10B 108 . . ?
C113 C109 C107 110.56(10) . . ?
C113 C109 H10C 109.5 . . ?
C107 C109 H10C 109.5 . . ?
C113 C109 H10D 109.5 . . ?
C107 C109 H10D 109.5 . . ?
H10C C109 H10D 108.1 . . ?
C115 C110 C107 110.84(10) . . ?
C115 C110 H11A 109.5 . . ?
C107 C110 H11A 109.5 . . ?
C115 C110 H11B 109.5 . . ?
C107 C110 H11B 109.5 . . ?
H11A C110 H11B 108.1 . . ?
C116 C111 C112 109.39(11) . . ?
C116 C111 C108 110.08(10) . . ?
C112 C111 C108 109.01(11) . . ?
C116 C111 H111 109.4 . . ?
C112 C111 H111 109.4 . . ?
C108 C111 H111 109.4 . . ?
C111 C112 C113 109.52(10) . . ?
C111 C112 H11C 109.8 . . ?
C113 C112 H11C 109.8 . . ?
C111 C112 H11D 109.8 . . ?
C113 C112 H11D 109.8 . . ?
H11C C112 H11D 108.2 . . ?
C112 C113 C114 110.04(11) . . ?
C112 C113 C109 109.28(11) . . ?
C114 C113 C109 109.19(11) . . ?
C112 C113 H113 109.4 . . ?
C114 C113 H113 109.4 . . ?
C109 C113 H113 109.4 . . ?
C113 C114 C115 109.65(11) . . ?
C113 C114 H11E 109.7 . . ?
C115 C114 H11E 109.7 . . ?
C113 C114 H11F 109.7 . . ?
C115 C114 H11F 109.7 . . ?
H11E C114 H11F 108.2 . . ?
C114 C115 C116 109.33(11) . . ?
C114 C115 C110 109.32(11) . . ?
C116 C115 C110 109.25(11) . . ?
C114 C115 H115 109.6 . . ?
C116 C115 H115 109.6 . . ?
C110 C115 H115 109.6 . . ?
C111 C116 C115 109.52(11) . . ?
C111 C116 H11G 109.8 . . ?
C115 C116 H11G 109.8 . . ?
C111 C116 H11H 109.8 . . ?
C115 C116 H11H 109.8 . . ?
H11G C116 H11H 108.2 . . ?
C203 C117 C105 114.90(9) . . ?
C203 C117 H11I 108.5 . . ?
C105 C117 H11I 108.5 . . ?
C203 C117 H11J 108.5 . . ?
C105 C117 H11J 108.5 . . ?
H11I C117 H11J 107.5 . . ?
O101 C118 H11K 109.5 . . ?
O101 C118 H11L 109.5 . . ?
H11K C118 H11L 109.5 . . ?
O101 C118 H11M 109.5 . . ?
H11K C118 H11M 109.5 . . ?
H11L C118 H11M 109.5 . . ?
C204 O201 C218 114.04(9) . . ?
C206 C201 C202 117.21(10) . . ?
C206 C201 C207 122.87(10) . . ?
C202 C201 C207 119.91(10) . . ?
C203 C202 C201 122.37(11) . . ?
C203 C202 H202 118.8 . . ?
C201 C202 H202 118.8 . . ?
C202 C203 C204 118.39(10) . . ?
C202 C203 C117 120.27(10) . . ?
C204 C203 C117 121.34(9) . . ?
O201 C204 C203 120.77(10) . . ?
O201 C204 C205 118.08(10) . . ?
C203 C204 C205 121.09(10) . . ?
C206 C205 C204 118.42(10) . . ?
C206 C205 C217 121.06(10) . . ?
C204 C205 C217 120.48(9) . . ?
C205 C206 C201 122.21(10) . . ?
C205 C206 H206 118.9 . . ?
C201 C206 H206 118.9 . . ?
C201 C207 C210 112.23(10) . . ?
C201 C207 C209 110.70(9) . . ?
C210 C207 C209 107.82(9) . . ?
C201 C207 C208 109.46(8) . . ?
C210 C207 C208 107.90(9) . . ?
C209 C207 C208 108.63(9) . . ?
C211 C208 C207 110.87(9) . . ?
C211 C208 H20A 109.5 . . ?
C207 C208 H20A 109.5 . . ?
C211 C208 H20B 109.5 . . ?
C207 C208 H20B 109.5 . . ?
H20A C208 H20B 108.1 . . ?
C213 C209 C207 110.75(10) . . ?
C213 C209 H20C 109.5 . . ?
C207 C209 H20C 109.5 . . ?
C213 C209 H20D 109.5 . . ?
C207 C209 H20D 109.5 . . ?
H20C C209 H20D 108.1 . . ?
C215 C210 C207 111.02(10) . . ?
C215 C210 H21A 109.4 . . ?
C207 C210 H21A 109.4 . . ?
C215 C210 H21B 109.4 . . ?
C207 C210 H21B 109.4 . . ?
H21A C210 H21B 108 . . ?
C212 C211 C216 109.34(10) . . ?
C212 C211 C208 109.01(10) . . ?
C216 C211 C208 109.58(11) . . ?
C212 C211 H211 109.6 . . ?
C216 C211 H211 109.6 . . ?
C208 C211 H211 109.6 . . ?
C211 C212 C213 110.08(10) . . ?
C211 C212 H21C 109.6 . . ?
C213 C212 H21C 109.6 . . ?
C211 C212 H21D 109.6 . . ?
C213 C212 H21D 109.6 . . ?
H21C C212 H21D 108.2 . . ?
C214 C213 C212 109.03(10) . . ?
C214 C213 C209 109.59(10) . . ?
C212 C213 C209 109.48(9) . . ?
C214 C213 H213 109.6 . . ?
C212 C213 H213 109.6 . . ?
C209 C213 H213 109.6 . . ?
C215 C214 C213 109.20(9) . . ?
C215 C214 H21E 109.8 . . ?
C213 C214 H21E 109.8 . . ?
C215 C214 H21F 109.8 . . ?
C213 C214 H21F 109.8 . . ?
H21E C214 H21F 108.3 . . ?
C214 C215 C216 109.84(11) . . ?
C214 C215 C210 109.73(10) . . ?
C216 C215 C210 109.47(10) . . ?
C214 C215 H215 109.3 . . ?
C216 C215 H215 109.3 . . ?
C210 C215 H215 109.3 . . ?
C215 C216 C211 109.05(10) . . ?
C215 C216 H21G 109.9 . . ?
C211 C216 H21G 109.9 . . ?
C215 C216 H21H 109.9 . . ?
C211 C216 H21H 109.9 . . ?
H21G C216 H21H 108.3 . . ?
C205 C217 C303 111.54(9) . . ?
C205 C217 H21I 109.3 . . ?
C303 C217 H21I 109.3 . . ?
C205 C217 H21J 109.3 . . ?
C303 C217 H21J 109.3 . . ?
H21I C217 H21J 108 . . ?
O201 C218 H21K 109.5 . . ?
O201 C218 H21L 109.5 . . ?
H21K C218 H21L 109.5 . . ?
O201 C218 H21M 109.5 . . ?
H21K C218 H21M 109.5 . . ?
H21L C218 H21M 109.5 . . ?
C304 O301 C318 113.57(9) . . ?
C302 C301 C306 117.35(10) . . ?
C302 C301 C307 121.96(9) . . ?
C306 C301 C307 120.69(10) . . ?
C301 C302 C303 122.56(10) . . ?
C301 C302 H302 118.7 . . ?
C303 C302 H302 118.7 . . ?
C304 C303 C302 118.36(10) . . ?
C304 C303 C217 122.76(10) . . ?
C302 C303 C217 118.86(9) . . ?
O301 C304 C303 119.67(10) . . ?
O301 C304 C305 119.13(9) . . ?
C303 C304 C305 121.14(10) . . ?
C306 C305 C304 118.60(9) . . ?
C306 C305 C317 120.40(10) . . ?
C304 C305 C317 121.00(9) . . ?
C305 C306 C301 121.91(10) . . ?
C305 C306 H306 119 . . ?
C301 C306 H306 119 . . ?
C301 C307 C309 110.54(9) . . ?
C301 C307 C310 110.09(9) . . ?
C309 C307 C310 108.63(10) . . ?
C301 C307 C308 111.95(9) . . ?
C309 C307 C308 108.05(10) . . ?
C310 C307 C308 107.46(9) . . ?
C311 C308 C307 110.90(10) . . ?
C311 C308 H30A 109.5 . . ?
C307 C308 H30A 109.5 . . ?
C311 C308 H30B 109.5 . . ?
C307 C308 H30B 109.5 . . ?
H30A C308 H30B 108 . . ?
C307 C309 C313 111.03(10) . . ?
C307 C309 H30C 109.4 . . ?
C313 C309 H30C 109.4 . . ?
C307 C309 H30D 109.4 . . ?
C313 C309 H30D 109.4 . . ?
H30C C309 H30D 108 . . ?
C315 C310 C307 110.92(9) . . ?
C315 C310 H31A 109.5 . . ?
C307 C310 H31A 109.5 . . ?
C315 C310 H31B 109.5 . . ?
C307 C310 H31B 109.5 . . ?
H31A C310 H31B 108 . . ?
C312 C311 C316 110.15(11) . . ?
C312 C311 C308 109.60(11) . . ?
C316 C311 C308 109.01(11) . . ?
C312 C311 H311 109.4 . . ?
C316 C311 H311 109.4 . . ?
C308 C311 H311 109.4 . . ?
C311 C312 C313 109.49(11) . . ?
C311 C312 H31C 109.8 . . ?
C313 C312 H31C 109.8 . . ?
C311 C312 H31D 109.8 . . ?
C313 C312 H31D 109.8 . . ?
H31C C312 H31D 108.2 . . ?
C312 C313 C314 110.03(11) . . ?
C312 C313 C309 108.75(11) . . ?
C314 C313 C309 108.99(11) . . ?
C312 C313 H313 109.7 . . ?
C314 C313 H313 109.7 . . ?
C309 C313 H313 109.7 . . ?
C315 C314 C313 109.79(11) . . ?
C315 C314 H31E 109.7 . . ?
C313 C314 H31E 109.7 . . ?
C315 C314 H31F 109.7 . . ?
C313 C314 H31F 109.7 . . ?
H31E C314 H31F 108.2 . . ?
C314 C315 C316 109.57(11) . . ?
C314 C315 C310 109.01(11) . . ?
C316 C315 C310 109.57(11) . . ?
C314 C315 H315 109.6 . . ?
C316 C315 H315 109.6 . . ?
C310 C315 H315 109.6 . . ?
C311 C316 C315 109.39(10) . . ?
C311 C316 H31G 109.8 . . ?
C315 C316 H31G 109.8 . . ?
C311 C316 H31H 109.8 . . ?
C315 C316 H31H 109.8 . . ?
H31G C316 H31H 108.2 . . ?
C305 C317 C103 114.41(9) . 2_676 ?
C305 C317 H31I 108.7 . . ?
C103 C317 H31I 108.7 2_676 . ?
C305 C317 H31J 108.7 . . ?
C103 C317 H31J 108.7 2_676 . ?
H31I C317 H31J 107.6 . . ?
O301 C318 H31K 109.5 . . ?
O301 C318 H31L 109.5 . . ?
H31K C318 H31L 109.5 . . ?
O301 C318 H31M 109.5 . . ?
H31K C318 H31M 109.5 . . ?
H31L C318 H31M 109.5 . . ?
Cl3A C1A Cl1A 110.91(8) . . ?
Cl3A C1A Cl2A 110.49(7) . . ?
Cl1A C1A Cl2A 109.68(7) . . ?
Cl3A C1A H1A 108.6 . . ?
Cl1A C1A H1A 108.6 . . ?
Cl2A C1A H1A 108.6 . . ?
Cl3B C1B Cl1B 110.72(9) . . ?
Cl3B C1B Cl2B 111.83(11) . . ?
Cl1B C1B Cl2B 109.80(8) . . ?
Cl3B C1B H1B 108.1 . . ?
Cl1B C1B H1B 108.1 . . ?
Cl2B C1B H1B 108.1 . . ?

loop_
_geom_bond_atom_site_label_1
_geom_bond_atom_site_label_2
_geom_bond_distance
_geom_bond_site_symmetry_2
_geom_bond_publ_flag
O101 C104 1.3893(13) . ?
O101 C118 1.4323(15) . ?
C101 C102 1.3921(16) . ?
C101 C106 1.4007(14) . ?
C101 C107 1.5248(15) . ?
C102 C103 1.4038(15) . ?
C102 H102 0.95 . ?
C103 C104 1.3924(14) . ?
C103 C317 1.5235(16) 2_676 ?
C104 C105 1.4046(16) . ?
C105 C106 1.3892(15) . ?
C105 C117 1.5200(14) . ?
C106 H106 0.95 . ?
C107 C108 1.5364(15) . ?
C107 C109 1.5480(16) . ?
C107 C110 1.5482(18) . ?
C108 C111 1.5394(17) . ?
C108 H10A 0.99 . ?
C108 H10B 0.99 . ?
C109 C113 1.5376(17) . ?
C109 H10C 0.99 . ?
C109 H10D 0.99 . ?
C110 C115 1.5403(18) . ?
C110 H11A 0.99 . ?
C110 H11B 0.99 . ?
C111 C116 1.529(2) . ?
C111 C112 1.5289(18) . ?
C111 H111 1 . ?
C112 C113 1.5301(19) . ?
C112 H11C 0.99 . ?
C112 H11D 0.99 . ?
C113 C114 1.531(2) . ?
C113 H113 1 . ?
C114 C115 1.534(2) . ?
C114 H11E 0.99 . ?
C114 H11F 0.99 . ?
C115 C116 1.5339(18) . ?
C115 H115 1 . ?
C116 H11G 0.99 . ?
C116 H11H 0.99 . ?
C117 C203 1.5066(16) . ?
C117 H11I 0.99 . ?
C117 H11J 0.99 . ?
C118 H11K 0.98 . ?
C118 H11L 0.98 . ?
C118 H11M 0.98 . ?
O201 C204 1.3854(13) . ?
O201 C218 1.4397(15) . ?
C201 C206 1.3970(16) . ?
C201 C202 1.3985(16) . ?
C201 C207 1.5228(15) . ?
C202 C203 1.3938(14) . ?
C202 H202 0.95 . ?
C203 C204 1.3965(16) . ?
C204 C205 1.3971(16) . ?
C205 C206 1.3969(15) . ?
C205 C217 1.5110(16) . ?
C206 H206 0.95 . ?
C207 C210 1.5382(17) . ?
C207 C209 1.5451(17) . ?
C207 C208 1.5478(15) . ?
C208 C211 1.5362(16) . ?
C208 H20A 0.99 . ?
C208 H20B 0.99 . ?
C209 C213 1.5346(16) . ?
C209 H20C 0.99 . ?
C209 H20D 0.99 . ?
C210 C215 1.5344(16) . ?
C210 H21A 0.99 . ?
C210 H21B 0.99 . ?
C211 C212 1.5339(19) . ?
C211 C216 1.5346(19) . ?
C211 H211 1 . ?
C212 C213 1.5344(16) . ?
C212 H21C 0.99 . ?
C212 H21D 0.99 . ?
C213 C214 1.5332(18) . ?
C213 H213 1 . ?
C214 C215 1.530(2) . ?
C214 H21E 0.99 . ?
C214 H21F 0.99 . ?
C215 C216 1.5342(17) . ?
C215 H215 1 . ?
C216 H21G 0.99 . ?
C216 H21H 0.99 . ?
C217 C303 1.5115(16) . ?
C217 H21I 0.99 . ?
C217 H21J 0.99 . ?
C218 H21K 0.98 . ?
C218 H21L 0.98 . ?
C218 H21M 0.98 . ?
O301 C304 1.3927(13) . ?
O301 C318 1.4273(14) . ?
C301 C302 1.3886(15) . ?
C301 C306 1.4066(14) . ?
C301 C307 1.5291(15) . ?
C302 C303 1.4006(14) . ?
C302 H302 0.95 . ?
C303 C304 1.3939(14) . ?
C304 C305 1.3994(15) . ?
C305 C306 1.3966(15) . ?
C305 C317 1.5177(15) . ?
C306 H306 0.95 . ?
C307 C309 1.5379(17) . ?
C307 C310 1.5422(15) . ?
C307 C308 1.5434(16) . ?
C308 C311 1.5400(17) . ?
C308 H30A 0.99 . ?
C308 H30B 0.99 . ?
C309 C313 1.5412(17) . ?
C309 H30C 0.99 . ?
C309 H30D 0.99 . ?
C310 C315 1.5392(17) . ?
C310 H31A 0.99 . ?
C310 H31B 0.99 . ?
C311 C312 1.521(2) . ?
C311 C316 1.5293(19) . ?
C311 H311 1 . ?
C312 C313 1.532(2) . ?
C312 H31C 0.99 . ?
C312 H31D 0.99 . ?
C313 C314 1.536(2) . ?
C313 H313 1 . ?
C314 C315 1.527(2) . ?
C314 H31E 0.99 . ?
C314 H31F 0.99 . ?
C315 C316 1.5316(19) . ?
C315 H315 1 . ?
C316 H31G 0.99 . ?
C316 H31H 0.99 . ?
C317 C103 1.5235(16) 2_676 ?
C317 H31I 0.99 . ?
C317 H31J 0.99 . ?
C318 H31K 0.98 . ?
C318 H31L 0.98 . ?
C318 H31M 0.98 . ?
C1A Cl3A 1.7636(15) . ?
C1A Cl1A 1.7676(14) . ?
C1A Cl2A 1.7685(13) . ?
C1A H1A 1 . ?
C1B Cl3B 1.7451(19) . ?
C1B Cl1B 1.7478(15) . ?
C1B Cl2B 1.7524(17) . ?
C1B H1B 1 . ?
